data_2223849
loop_
_publ_author_name
'Shalumova, Tamila'
'Tanski, Joseph M.'

_publ_section_title
;
 Dimethyl(2,2':6',2''-terpyridine-\k^3^<i>N</i>,<i>N</i>',<i>N</i>'')zinc(II)
;
_journal_coeditor_code HY2233
_journal_issue 11
_journal_name_full 'Acta Crystallographica Section E'
_journal_page_first m1325
_journal_paper_doi 10.1107/S1600536809040136
_journal_volume 65
_journal_year 2009
_chemical_formula_iupac '[Zn (C H3)2 (C15 H11 N3)]'
_chemical_formula_moiety 'C17 H17 N3 Zn'
_chemical_formula_sum 'C17 H17 N3 Zn'
_chemical_formula_weight 328.71
_chemical_name_systematic
;
Dimethyl(2,2':6',2''-terpyridine-\k^3^<i>N</i>,<i>N</i>',<i>N</i>'')zinc(II)
;
_space_group_IT_number 15
_symmetry_cell_setting monoclinic
_symmetry_space_group_name_Hall '-C 2yc'
_symmetry_space_group_name_H-M 'C 1 2/c 1'
_atom_sites_solution_hydrogens geom
_atom_sites_solution_primary direct
_atom_sites_solution_secondary difmap
_cell_angle_alpha 90.00
_cell_angle_beta 127.1930(10)
_cell_angle_gamma 90.00
_cell_formula_units_Z 4
_cell_length_a 17.4250(11)
_cell_length_b 9.1083(6)
_cell_length_c 11.7595(14)
_cell_measurement_reflns_used 6987
_cell_measurement_temperature 125(2)
_cell_measurement_theta_max 28.29
_cell_measurement_theta_min 2.67
_cell_volume 1486.8(2)
_computing_cell_refinement 'SAINT (Bruker, 2007)'
_computing_data_collection 'APEX2 (Bruker, 2007)'
_computing_data_reduction 'SAINT (Bruker, 2007)'
_computing_molecular_graphics 'SHELXTL (Sheldrick, 2008)'
_computing_publication_material 'SHELXTL (Sheldrick, 2008)'
_computing_structure_refinement 'SHELXL97 (Sheldrick, 2008)'
_computing_structure_solution 'SHELXS97 (Sheldrick, 2008)'
_diffrn_ambient_temperature 125(2)
_diffrn_measured_fraction_theta_full 0.998
_diffrn_measured_fraction_theta_max 0.998
_diffrn_measurement_device_type 'Bruker APEXII CCD'
_diffrn_measurement_method '\f and \w'
_diffrn_radiation_monochromator graphite
_diffrn_radiation_source 'fine-focus sealed tube'
_diffrn_radiation_type MoK\a
_diffrn_radiation_wavelength 0.71073
_diffrn_reflns_av_R_equivalents 0.0247
_diffrn_reflns_av_sigmaI/netI 0.0178
_diffrn_reflns_limit_h_max 23
_diffrn_reflns_limit_h_min -23
_diffrn_reflns_limit_k_max 12
_diffrn_reflns_limit_k_min -12
_diffrn_reflns_limit_l_max 15
_diffrn_reflns_limit_l_min -15
_diffrn_reflns_number 9483
_diffrn_reflns_theta_full 28.29
_diffrn_reflns_theta_max 28.29
_diffrn_reflns_theta_min 2.67
_exptl_absorpt_coefficient_mu 1.648
_exptl_absorpt_correction_T_max 0.9076
_exptl_absorpt_correction_T_min 0.7031
_exptl_absorpt_correction_type multi-scan
_exptl_absorpt_process_details '(SADABS; Sheldrick, 1996)'
_exptl_crystal_colour yellow
_exptl_crystal_density_diffrn 1.469
_exptl_crystal_density_method 'not measured'
_exptl_crystal_description plate
_exptl_crystal_F_000 680
_exptl_crystal_size_max 0.23
_exptl_crystal_size_mid 0.13
_exptl_crystal_size_min 0.06
_refine_diff_density_max 0.406
_refine_diff_density_min -0.273
_refine_ls_extinction_method none
_refine_ls_goodness_of_fit_ref 1.092
_refine_ls_hydrogen_treatment constr
_refine_ls_matrix_type full
_refine_ls_number_parameters 98
_refine_ls_number_reflns 1837
_refine_ls_number_restraints 0
_refine_ls_restrained_S_all 1.092
_refine_ls_R_factor_all 0.0254
_refine_ls_R_factor_gt 0.0223
_refine_ls_shift/su_max 0.000
_refine_ls_shift/su_mean 0.000
_refine_ls_structure_factor_coef Fsqd
_refine_ls_weighting_details 'calc w=1/[\s^2^(Fo^2^)+(0.0347P)^2^+0.7204P] where P=(Fo^2^+2Fc^2^)/3'
_refine_ls_weighting_scheme calc
_refine_ls_wR_factor_gt 0.0592
_refine_ls_wR_factor_ref 0.0608
_reflns_number_gt 1710
_reflns_number_total 1837
_reflns_threshold_expression I>2\s(I)
_cod_data_source_file hy2233.cif
_cod_data_source_block I
_cod_depositor_comments
;
The following automatic conversions were performed:
'_symmetry_cell_setting' value 'Monoclinic' changed to 'monoclinic'
according to '/home/saulius/struct/CIF-dictionaries/cif_core.dic'
dictionary named 'cif_core.dic' version 2.4.1 from 2010-06-29.

Automatic conversion script
Id: cif_fix_enum 1527 2010-12-29 10:47:43Z saulius 

The following automatic conversions were performed:

'_symmetry_cell_setting' value 'Monoclinic' changed to 'monoclinic'
according to /home/saulius/struct/CIF-dictionaries/cif_core.dic
dictionary named 'cif_core.dic' version 2.4.1 from 2010-06-29.

Automatic conversion script
Id: cif_fix_values 1715 2011-07-08 13:25:40Z adriana 
;
_cod_original_sg_symbol_H-M 'C 2/c'
_cod_database_code 2223849
_cod_database_fobs_code 2223849

loop_
_symmetry_equiv_pos_as_xyz
'x, y, z'
'-x, y, -z+1/2'
'x+1/2, y+1/2, z'
'-x+1/2, y+1/2, -z+1/2'
'-x, -y, -z'
'x, -y, z-1/2'
'-x+1/2, -y+1/2, -z'
'x+1/2, -y+1/2, z-1/2'

loop_
_atom_site_type_symbol
_atom_site_label
_atom_site_fract_x
_atom_site_fract_y
_atom_site_fract_z
_atom_site_U_iso_or_equiv
_atom_site_adp_type
_atom_site_calc_flag
_atom_site_refinement_flags
_atom_site_occupancy
_atom_site_disorder_assembly
_atom_site_disorder_group
Zn Zn 0.0000 0.27994(2) 0.2500 0.02138(9) Uani d S 1 . .
N N1 0.09270(8) 0.19322(13) 0.18122(12) 0.0217(2) Uani d . 1 . .
N N2 0.0000 0.03178(17) 0.2500 0.0181(3) Uani d S 1 . .
C C1 0.11086(11) 0.36835(17) 0.43838(16) 0.0282(3) Uani d . 1 . .
H H1A 0.1292 0.4625 0.4207 0.042 Uiso calc R 1 . .
H H1B 0.1660 0.3013 0.4858 0.042 Uiso calc R 1 . .
H H1C 0.0909 0.3840 0.4996 0.042 Uiso calc R 1 . .
C C2 0.13813(11) 0.28148(17) 0.14866(16) 0.0260(3) Uani d . 1 . .
H H2A 0.1337 0.3846 0.1557 0.031 Uiso calc R 1 . .
C C3 0.19141(11) 0.22995(19) 0.10513(17) 0.0291(3) Uani d . 1 . .
H H3A 0.2237 0.2959 0.0845 0.035 Uiso calc R 1 . .
C C4 0.19631(10) 0.0801(2) 0.09259(16) 0.0298(3) Uani d . 1 . .
H H4A 0.2317 0.0413 0.0621 0.036 Uiso calc R 1 . .
C C5 0.14921(10) -0.01296(17) 0.12488(15) 0.0261(3) Uani d . 1 . .
H H5A 0.1513 -0.1163 0.1160 0.031 Uiso calc R 1 . .
C C6 0.09862(9) 0.04762(15) 0.17079(13) 0.0197(3) Uani d . 1 . .
C C7 0.04737(9) -0.04323(15) 0.21108(13) 0.0188(3) Uani d . 1 . .
C C8 0.04827(10) -0.19665(15) 0.20904(15) 0.0239(3) Uani d . 1 . .
H H8A 0.0814 -0.2475 0.1801 0.029 Uiso calc R 1 . .
C C9 0.0000 -0.2732(2) 0.2500 0.0260(4) Uani d S 1 . .
H H9A 0.0000 -0.3775 0.2500 0.031 Uiso calc SR 1 . .

loop_
_atom_site_aniso_label
_atom_site_aniso_U_11
_atom_site_aniso_U_22
_atom_site_aniso_U_33
_atom_site_aniso_U_12
_atom_site_aniso_U_13
_atom_site_aniso_U_23
Zn 0.02557(13) 0.01758(13) 0.02424(13) 0.000 0.01676(11) 0.000
N1 0.0219(5) 0.0236(6) 0.0222(6) -0.0008(4) 0.0147(5) -0.0004(4)
N2 0.0182(7) 0.0178(7) 0.0176(7) 0.000 0.0105(6) 0.000
C1 0.0330(7) 0.0234(7) 0.0303(7) -0.0055(6) 0.0202(7) -0.0032(6)
C2 0.0259(7) 0.0279(7) 0.0261(7) -0.0032(6) 0.0167(6) 0.0009(6)
C3 0.0230(7) 0.0420(9) 0.0243(7) -0.0018(6) 0.0154(6) 0.0048(6)
C4 0.0236(7) 0.0461(9) 0.0247(7) 0.0082(6) 0.0173(6) 0.0050(6)
C5 0.0252(7) 0.0299(8) 0.0253(7) 0.0066(6) 0.0164(6) 0.0020(6)
C6 0.0172(6) 0.0242(7) 0.0161(6) 0.0021(5) 0.0093(5) 0.0006(5)
C7 0.0177(6) 0.0195(6) 0.0167(6) 0.0016(5) 0.0091(5) -0.0005(5)
C8 0.0230(7) 0.0208(7) 0.0237(7) 0.0031(5) 0.0119(6) -0.0023(5)
C9 0.0262(10) 0.0171(9) 0.0276(10) 0.000 0.0126(9) 0.000

loop_
_atom_type_symbol
_atom_type_description
_atom_type_scat_dispersion_real
_atom_type_scat_dispersion_imag
_atom_type_scat_source
C C 0.0033 0.0016 'International Tables Vol C Tables 4.2.6.8 and 6.1.1.4'
H H 0.0000 0.0000 'International Tables Vol C Tables 4.2.6.8 and 6.1.1.4'
N N 0.0061 0.0033 'International Tables Vol C Tables 4.2.6.8 and 6.1.1.4'
Zn Zn 0.2839 1.4301 'International Tables Vol C Tables 4.2.6.8 and 6.1.1.4'

loop_
_geom_angle_atom_site_label_1
_geom_angle_atom_site_label_2
_geom_angle_atom_site_label_3
_geom_angle_site_symmetry_1
_geom_angle_site_symmetry_3
_geom_angle
_geom_angle_publ_flag
C1 Zn C1 2 . 133.21(9) ?
C1 Zn N2 2 . 113.39(5) ?
C1 Zn N2 . . 113.39(5) ?
C1 Zn N1 2 . 99.05(5) ?
C1 Zn N1 . . 96.37(5) ?
N2 Zn N1 . . 70.26(3) ?
C1 Zn N1 2 2 96.37(5) ?
C1 Zn N1 . 2 99.05(5) ?
N2 Zn N1 . 2 70.26(3) ?
N1 Zn N1 . 2 140.52(6) ?
C2 N1 C6 . . 118.48(12) ?
C2 N1 Zn . . 123.28(10) ?
C6 N1 Zn . . 118.22(9) ?
C7 N2 C7 2 . 119.05(16) ?
C7 N2 Zn 2 . 120.48(8) ?
C7 N2 Zn . . 120.47(8) ?
Zn C1 H1A . . 109.5 ?
Zn C1 H1B . . 109.5 ?
H1A C1 H1B . . 109.5 ?
Zn C1 H1C . . 109.5 ?
H1A C1 H1C . . 109.5 ?
H1B C1 H1C . . 109.5 ?
N1 C2 C3 . . 123.19(14) ?
N1 C2 H2A . . 118.4 ?
C3 C2 H2A . . 118.4 ?
C4 C3 C2 . . 118.22(14) ?
C4 C3 H3A . . 120.9 ?
C2 C3 H3A . . 120.9 ?
C3 C4 C5 . . 119.41(14) ?
C3 C4 H4A . . 120.3 ?
C5 C4 H4A . . 120.3 ?
C4 C5 C6 . . 118.83(14) ?
C4 C5 H5A . . 120.6 ?
C6 C5 H5A . . 120.6 ?
N1 C6 C5 . . 121.84(13) ?
N1 C6 C7 . . 115.22(11) ?
C5 C6 C7 . . 122.93(13) ?
N2 C7 C8 . . 121.89(13) ?
N2 C7 C6 . . 115.77(12) ?
C8 C7 C6 . . 122.34(12) ?
C9 C8 C7 . . 118.82(14) ?
C9 C8 H8A . . 120.6 ?
C7 C8 H8A . . 120.6 ?
C8 C9 C8 . 2 119.53(19) ?
C8 C9 H9A . . 120.2 ?
C8 C9 H9A 2 . 120.2 ?

loop_
_geom_bond_atom_site_label_1
_geom_bond_atom_site_label_2
_geom_bond_site_symmetry_2
_geom_bond_distance
_geom_bond_publ_flag
Zn C1 2 2.0282(15) ?
Zn C1 . 2.0282(15) yes
Zn N1 . 2.3381(12) yes
Zn N2 . 2.2603(16) yes
Zn N1 2 2.3382(12) ?
N1 C2 . 1.3364(19) ?
N1 C6 . 1.3416(18) ?
N2 C7 2 1.3470(15) ?
N2 C7 . 1.3470(15) ?
C1 H1A . 0.9800 ?
C1 H1B . 0.9800 ?
C1 H1C . 0.9800 ?
C2 C3 . 1.385(2) ?
C2 H2A . 0.9500 ?
C3 C4 . 1.381(2) ?
C3 H3A . 0.9500 ?
C4 C5 . 1.383(2) ?
C4 H4A . 0.9500 ?
C5 C6 . 1.3958(18) ?
C5 H5A . 0.9500 ?
C6 C7 . 1.4893(18) ?
C7 C8 . 1.3979(19) ?
C8 C9 . 1.3838(18) ?
C8 H8A . 0.9500 ?
C9 C8 2 1.3838(18) ?
C9 H9A . 0.9500 ?

loop_
_geom_torsion_atom_site_label_1
_geom_torsion_atom_site_label_2
_geom_torsion_atom_site_label_3
_geom_torsion_atom_site_label_4
_geom_torsion_site_symmetry_1
_geom_torsion_site_symmetry_2
_geom_torsion_site_symmetry_3
_geom_torsion_site_symmetry_4
_geom_torsion
_geom_torsion_publ_flag
C1 Zn N1 C2 2 . . . 68.69(12) ?
C1 Zn N1 C2 . . . . -66.99(12) ?
N2 Zn N1 C2 . . . . -179.60(12) ?
N1 Zn N1 C2 2 . . . -179.60(12) ?
C1 Zn N1 C6 2 . . . -109.70(11) ?
C1 Zn N1 C6 . . . . 114.62(11) ?
N2 Zn N1 C6 . . . . 2.01(9) ?
N1 Zn N1 C6 2 . . . 2.01(9) ?
C1 Zn N2 C7 2 . . 2 -89.74(8) ?
C1 Zn N2 C7 . . . 2 90.26(8) ?
N1 Zn N2 C7 . . . 2 178.72(7) ?
N1 Zn N2 C7 2 . . 2 -1.28(7) ?
C1 Zn N2 C7 2 . . . 90.26(8) ?
C1 Zn N2 C7 . . . . -89.74(8) ?
N1 Zn N2 C7 . . . . -1.28(7) ?
N1 Zn N2 C7 2 . . . 178.72(7) ?
C6 N1 C2 C3 . . . . -0.3(2) ?
Zn N1 C2 C3 . . . . -178.64(11) ?
N1 C2 C3 C4 . . . . 1.1(2) ?
C2 C3 C4 C5 . . . . -0.6(2) ?
C3 C4 C5 C6 . . . . -0.6(2) ?
C2 N1 C6 C5 . . . . -1.1(2) ?
Zn N1 C6 C5 . . . . 177.37(10) ?
C2 N1 C6 C7 . . . . 179.08(12) ?
Zn N1 C6 C7 . . . . -2.45(15) ?
C4 C5 C6 N1 . . . . 1.5(2) ?
C4 C5 C6 C7 . . . . -178.65(12) ?
C7 N2 C7 C8 2 . . . 0.42(9) ?
Zn N2 C7 C8 . . . . -179.58(9) ?
C7 N2 C7 C6 2 . . . -179.48(12) ?
Zn N2 C7 C6 . . . . 0.52(12) ?
N1 C6 C7 N2 . . . . 1.31(16) ?
C5 C6 C7 N2 . . . . -178.51(11) ?
N1 C6 C7 C8 . . . . -178.59(13) ?
C5 C6 C7 C8 . . . . 1.6(2) ?
N2 C7 C8 C9 . . . . -0.83(19) ?
C6 C7 C8 C9 . . . . 179.07(10) ?
C7 C8 C9 C8 . . . 2 0.39(9) ?
